data_7011039
loop_
_publ_author_name
'Wai-Kwok Wong'
'Xiao-Ping Chen'
'Jian-Ping Guo'
'Yong-Gui Chi'
'Wei-Xiong Pan'
'Wai-Yeung Wong'

_publ_section_title
;
 Synthesis, structure and catalytic activity of ruthenium
 diaminodiphosphine complexes
;
_journal_issue 6
_journal_name_full 'J. Chem. Soc., Dalton Trans.'
_journal_page_first 1139
_journal_page_last 1146
_journal_paper_doi 10.1039/b106997g
_journal_year 2002
_chemical_formula_sum 'C61 H56 Cl11 N2 P3 Ru'
_chemical_formula_weight 1401.01
_chemical_name_systematic
; 
? 
;
_space_group_IT_number 2
_symmetry_cell_setting triclinic
_symmetry_space_group_name_Hall '-P 1'
_symmetry_space_group_name_H-M 'P -1'
_atom_sites_solution_hydrogens geom
_atom_sites_solution_primary direct
_atom_sites_solution_secondary difmap
_audit_creation_method SHELXL-97
_cell_angle_alpha 93.614(2)
_cell_angle_beta 100.712(2)
_cell_angle_gamma 104.184(2)
_cell_formula_units_Z 2
_cell_length_a 12.5904(13)
_cell_length_b 12.8333(13)
_cell_length_c 21.502(2)
_cell_measurement_temperature 293(2)
_cell_volume 3288.0(6)
_computing_data_reduction SAINT
_computing_structure_refinement 'SHELXL-97 (Sheldrick, 1997)'
_computing_structure_solution 'SHELXS-97 (Sheldrick, 1990)'
_diffrn_ambient_temperature 293(2)
_diffrn_measured_fraction_theta_full 0.973
_diffrn_measured_fraction_theta_max 0.973
_diffrn_measurement_device_type 'Smart CCD'
_diffrn_radiation_monochromator graphite
_diffrn_radiation_source 'fine-focus sealed tube'
_diffrn_radiation_type MoK\a
_diffrn_radiation_wavelength 0.71073
_diffrn_reflns_av_R_equivalents 0.0244
_diffrn_reflns_av_sigmaI/netI 0.0435
_diffrn_reflns_limit_h_max 15
_diffrn_reflns_limit_h_min -14
_diffrn_reflns_limit_k_max 15
_diffrn_reflns_limit_k_min -15
_diffrn_reflns_limit_l_max 26
_diffrn_reflns_limit_l_min -26
_diffrn_reflns_number 17759
_diffrn_reflns_theta_full 26.00
_diffrn_reflns_theta_max 26.00
_diffrn_reflns_theta_min 1.71
_exptl_absorpt_coefficient_mu 0.797
_exptl_crystal_colour Red
_exptl_crystal_density_diffrn 1.415
_exptl_crystal_density_method 'not measured'
_exptl_crystal_description Block
_exptl_crystal_F_000 1424
_exptl_crystal_size_max 0.20
_exptl_crystal_size_mid 0.12
_exptl_crystal_size_min 0.10
_refine_diff_density_max 0.906
_refine_diff_density_min -0.678
_refine_diff_density_rms 0.087
_refine_ls_extinction_coef 0.0010(4)
_refine_ls_extinction_expression Fc^*^=kFc[1+0.001xFc^2^\l^3^/sin(2\q)]^-1/4^
_refine_ls_extinction_method SHELXL
_refine_ls_goodness_of_fit_ref 0.994
_refine_ls_hydrogen_treatment mixed
_refine_ls_matrix_type full
_refine_ls_number_parameters 704
_refine_ls_number_reflns 12575
_refine_ls_number_restraints 0
_refine_ls_restrained_S_all 0.994
_refine_ls_R_factor_all 0.0684
_refine_ls_R_factor_gt 0.0516
_refine_ls_shift/su_max 0.003
_refine_ls_shift/su_mean 0.000
_refine_ls_structure_factor_coef Fsqd
_refine_ls_weighting_details 'calc w=1/[\s^2^(Fo^2^)+(0.1074P)^2^+0.0000P] where P=(Fo^2^+2Fc^2^)/3'
_refine_ls_weighting_scheme calc
_refine_ls_wR_factor_gt 0.1450
_refine_ls_wR_factor_ref 0.1559
_reflns_number_gt 9639
_reflns_number_total 12575
_reflns_threshold_expression >2sigma(I)
_cod_data_source_file b106997g.txt
_cod_data_source_block wy0145wm
_cod_depositor_comments
;
The following automatic conversions were performed:
'_symmetry_cell_setting' value 'Triclinic' changed to 'triclinic'
according to '/home/saulius/struct/CIF-dictionaries/cif_core.dic'
dictionary named 'cif_core.dic' version 2.4.1 from 2010-06-29.

Automatic conversion script
Id: cif_fix_enum 1527 2010-12-29 10:47:43Z saulius 
;
_cod_original_sg_symbol_H-M P-1
_cod_database_code 7011039

loop_
_symmetry_equiv_pos_as_xyz
'x, y, z'
'-x, -y, -z'

loop_
_atom_site_label
_atom_site_type_symbol
_atom_site_fract_x
_atom_site_fract_y
_atom_site_fract_z
_atom_site_U_iso_or_equiv
_atom_site_adp_type
_atom_site_occupancy
_atom_site_symmetry_multiplicity
_atom_site_calc_flag
_atom_site_refinement_flags
_atom_site_disorder_assembly
_atom_site_disorder_group
C1 C 0.5481(3) 0.8872(3) 0.77524(16) 0.0444(8) Uani 1 1 d . . .
H1A H 0.6101 0.9495 0.7933 0.053 Uiso 1 1 calc R . .
H1B H 0.5728 0.8229 0.7844 0.053 Uiso 1 1 calc R . .
C2 C 0.4517(3) 0.8893(3) 0.80812(17) 0.0433(8) Uani 1 1 d . . .
C3 C 0.3608(3) 0.7978(4) 0.79775(19) 0.0540(10) Uani 1 1 d . . .
H3 H 0.3597 0.7385 0.7702 0.065 Uiso 1 1 calc R . .
C4 C 0.2726(4) 0.7946(4) 0.8281(2) 0.0619(11) Uani 1 1 d . . .
H4 H 0.2130 0.7329 0.8213 0.074 Uiso 1 1 calc R . .
C5 C 0.2725(4) 0.8820(4) 0.8681(2) 0.0628(12) Uani 1 1 d . . .
H5 H 0.2121 0.8801 0.8875 0.075 Uiso 1 1 calc R . .
C6 C 0.3620(3) 0.9727(4) 0.8796(2) 0.0566(10) Uani 1 1 d . . .
H6 H 0.3617 1.0309 0.9075 0.068 Uiso 1 1 calc R . .
C7 C 0.4532(3) 0.9788(3) 0.85008(17) 0.0451(9) Uani 1 1 d . . .
C8 C 0.5311(4) 1.1927(3) 0.9167(2) 0.0567(10) Uani 1 1 d . . .
C9 C 0.5634(4) 1.2040(4) 0.9828(2) 0.0702(13) Uani 1 1 d . . .
H9 H 0.6078 1.1620 1.0021 0.084 Uiso 1 1 calc R . .
C10 C 0.5301(5) 1.2778(5) 1.0207(3) 0.0874(17) Uani 1 1 d . . .
H10 H 0.5526 1.2843 1.0648 0.105 Uiso 1 1 calc R . .
C11 C 0.4657(6) 1.3394(5) 0.9938(3) 0.096(2) Uani 1 1 d . . .
H11 H 0.4457 1.3897 1.0193 0.116 Uiso 1 1 calc R . .
C12 C 0.4289(6) 1.3275(5) 0.9275(4) 0.104(2) Uani 1 1 d . . .
H12 H 0.3816 1.3673 0.9088 0.124 Uiso 1 1 calc R . .
C13 C 0.4644(5) 1.2545(5) 0.8896(3) 0.0850(16) Uani 1 1 d . . .
H13 H 0.4421 1.2481 0.8455 0.102 Uiso 1 1 calc R . .
C14 C 0.6805(3) 1.0570(4) 0.91632(19) 0.0516(10) Uani 1 1 d . . .
C15 C 0.7890(4) 1.1212(4) 0.9275(3) 0.0755(14) Uani 1 1 d . . .
H15A H 0.8054 1.1827 0.9067 0.091 Uiso 1 1 calc R . .
C16 C 0.8744(4) 1.0946(6) 0.9695(3) 0.0892(18) Uani 1 1 d . . .
H16A H 0.9463 1.1408 0.9784 0.107 Uiso 1 1 calc R . .
C17 C 0.8542(4) 1.0041(5) 0.9970(3) 0.0780(15) Uani 1 1 d . . .
H17A H 0.9123 0.9865 1.0241 0.094 Uiso 1 1 calc R . .
C18 C 0.7484(4) 0.9367(5) 0.9858(2) 0.0720(13) Uani 1 1 d . . .
H18A H 0.7346 0.8730 1.0049 0.086 Uiso 1 1 calc R . .
C19 C 0.6616(4) 0.9639(4) 0.9456(2) 0.0632(12) Uani 1 1 d . . .
H19A H 0.5896 0.9183 0.9385 0.076 Uiso 1 1 calc R . .
C20 C 0.4769(3) 0.9843(3) 0.68965(18) 0.0481(9) Uani 1 1 d . . .
H20A H 0.5193 1.0461 0.7201 0.058 Uiso 1 1 calc R . .
H20B H 0.3992 0.9692 0.6934 0.058 Uiso 1 1 calc R . .
C21 C 0.4861(3) 1.0106(3) 0.62290(18) 0.0460(9) Uani 1 1 d . . .
H21A H 0.4373 0.9526 0.5917 0.055 Uiso 1 1 calc R . .
H21B H 0.4644 1.0769 0.6150 0.055 Uiso 1 1 calc R . .
C22 C 0.6267(3) 1.0573(3) 0.55574(17) 0.0413(8) Uani 1 1 d . . .
H22A H 0.5816 1.1056 0.5409 0.050 Uiso 1 1 calc R . .
H22B H 0.6070 0.9943 0.5244 0.050 Uiso 1 1 calc R . .
C23 C 0.7498(3) 1.1141(3) 0.56391(17) 0.0416(8) Uani 1 1 d . . .
C24 C 0.7815(4) 1.2232(3) 0.5560(2) 0.0534(10) Uani 1 1 d . . .
H24 H 0.7266 1.2591 0.5436 0.064 Uiso 1 1 calc R . .
C25 C 0.8925(4) 1.2791(4) 0.5660(2) 0.0641(12) Uani 1 1 d . . .
H25 H 0.9122 1.3519 0.5599 0.077 Uiso 1 1 calc R . .
C26 C 0.9744(4) 1.2265(3) 0.5854(2) 0.0569(10) Uani 1 1 d . . .
H26 H 1.0496 1.2642 0.5932 0.068 Uiso 1 1 calc R . .
C27 C 0.9444(3) 1.1178(3) 0.59302(18) 0.0451(8) Uani 1 1 d . . .
H27 H 1.0001 1.0828 0.6056 0.054 Uiso 1 1 calc R . .
C28 C 0.8332(3) 1.0603(3) 0.58225(16) 0.0377(7) Uani 1 1 d . . .
C29 C 0.7527(3) 0.8589(3) 0.50432(16) 0.0376(7) Uani 1 1 d . . .
C30 C 0.7836(3) 0.9219(3) 0.45713(17) 0.0456(9) Uani 1 1 d . . .
H30 H 0.8217 0.9945 0.4680 0.055 Uiso 1 1 calc R . .
C31 C 0.7582(3) 0.8775(4) 0.39369(18) 0.0528(10) Uani 1 1 d . . .
H31 H 0.7793 0.9204 0.3625 0.063 Uiso 1 1 calc R . .
C32 C 0.7020(4) 0.7701(4) 0.3772(2) 0.0619(12) Uani 1 1 d . . .
H32 H 0.6850 0.7404 0.3349 0.074 Uiso 1 1 calc R . .
C33 C 0.6709(4) 0.7069(4) 0.4234(2) 0.0633(12) Uani 1 1 d . . .
H33 H 0.6326 0.6345 0.4121 0.076 Uiso 1 1 calc R . .
C34 C 0.6964(3) 0.7507(3) 0.48685(18) 0.0508(9) Uani 1 1 d . . .
H34 H 0.6756 0.7071 0.5178 0.061 Uiso 1 1 calc R . .
C35 C 0.9257(3) 0.8855(3) 0.61655(17) 0.0385(8) Uani 1 1 d . . .
C36 C 0.9830(3) 0.8461(3) 0.5746(2) 0.0492(9) Uani 1 1 d . . .
H36 H 0.9537 0.8366 0.5309 0.059 Uiso 1 1 calc R . .
C37 C 1.0826(4) 0.8212(4) 0.5972(2) 0.0629(12) Uani 1 1 d . . .
H37 H 1.1204 0.7957 0.5688 0.076 Uiso 1 1 calc R . .
C38 C 1.1263(4) 0.8339(4) 0.6620(2) 0.0674(13) Uani 1 1 d . . .
H38 H 1.1920 0.8146 0.6774 0.081 Uiso 1 1 calc R . .
C39 C 1.0723(4) 0.8752(4) 0.7033(2) 0.0626(12) Uani 1 1 d . . .
H39 H 1.1035 0.8867 0.7467 0.075 Uiso 1 1 calc R . .
C40 C 0.9720(3) 0.9001(3) 0.68133(19) 0.0483(9) Uani 1 1 d . . .
H40 H 0.9355 0.9267 0.7101 0.058 Uiso 1 1 calc R . .
C41 C 0.7060(3) 0.6231(3) 0.62884(18) 0.0465(9) Uani 1 1 d . . .
C42 C 0.8111(4) 0.6308(3) 0.6160(2) 0.0541(10) Uani 1 1 d . . .
H42 H 0.8726 0.6823 0.6403 0.065 Uiso 1 1 calc R . .
C43 C 0.8261(5) 0.5626(4) 0.5676(2) 0.0660(12) Uani 1 1 d . . .
H43 H 0.8973 0.5689 0.5595 0.079 Uiso 1 1 calc R . .
C44 C 0.7347(5) 0.4850(4) 0.5310(2) 0.0693(14) Uani 1 1 d . . .
H44 H 0.7442 0.4404 0.4978 0.083 Uiso 1 1 calc R . .
C45 C 0.6314(5) 0.4748(4) 0.5443(2) 0.0674(13) Uani 1 1 d . . .
H45 H 0.5706 0.4217 0.5207 0.081 Uiso 1 1 calc R . .
C46 C 0.6158(4) 0.5429(3) 0.5928(2) 0.0546(10) Uani 1 1 d . . .
H46 H 0.5446 0.5350 0.6013 0.066 Uiso 1 1 calc R . .
C47 C 0.5672(4) 0.6398(3) 0.7186(2) 0.0527(10) Uani 1 1 d . . .
C48 C 0.4588(4) 0.6141(4) 0.6825(2) 0.0613(11) Uani 1 1 d . . .
H48 H 0.4456 0.6422 0.6438 0.074 Uiso 1 1 calc R . .
C49 C 0.3694(5) 0.5474(4) 0.7024(3) 0.0846(17) Uani 1 1 d . . .
H49 H 0.2978 0.5302 0.6769 0.101 Uiso 1 1 calc R . .
C50 C 0.3877(6) 0.5070(5) 0.7604(4) 0.100(2) Uani 1 1 d . . .
H50 H 0.3289 0.4611 0.7738 0.120 Uiso 1 1 calc R . .
C51 C 0.4927(6) 0.5351(5) 0.7978(3) 0.098(2) Uani 1 1 d . . .
H51 H 0.5040 0.5108 0.8377 0.118 Uiso 1 1 calc R . .
C52 C 0.5836(5) 0.5993(4) 0.7777(2) 0.0722(13) Uani 1 1 d . . .
H52 H 0.6549 0.6152 0.8034 0.087 Uiso 1 1 calc R . .
C53 C 0.8006(3) 0.7270(3) 0.75664(17) 0.0454(9) Uani 1 1 d . . .
C54 C 0.8529(4) 0.6432(4) 0.7651(2) 0.0605(11) Uani 1 1 d . . .
H54 H 0.8328 0.5841 0.7341 0.073 Uiso 1 1 calc R . .
C55 C 0.9333(4) 0.6465(4) 0.8183(2) 0.0737(14) Uani 1 1 d . . .
H55 H 0.9676 0.5901 0.8230 0.088 Uiso 1 1 calc R . .
C56 C 0.9635(4) 0.7330(5) 0.8649(2) 0.0800(16) Uani 1 1 d . . .
H56 H 1.0191 0.7355 0.9006 0.096 Uiso 1 1 calc R . .
C57 C 0.9116(5) 0.8162(4) 0.8590(2) 0.0730(14) Uani 1 1 d . . .
H57 H 0.9307 0.8738 0.8911 0.088 Uiso 1 1 calc R . .
C58 C 0.8305(4) 0.8130(3) 0.80476(19) 0.0549(10) Uani 1 1 d . . .
H58 H 0.7957 0.8691 0.8006 0.066 Uiso 1 1 calc R . .
C59 C 0.9385(7) 0.8196(8) 0.2042(5) 0.143(3) Uani 1 1 d . . .
H59A H 1.0095 0.8580 0.2327 0.171 Uiso 1 1 calc R . .
C60 C 0.2164(15) 1.5415(11) 0.9967(7) 0.222(7) Uani 1 1 d . . .
H60A H 0.2899 1.5892 1.0171 0.266 Uiso 1 1 calc R . .
C61 C 0.7159(7) 0.2947(5) 0.7552(3) 0.110(2) Uani 1 1 d . . .
H61 H 0.7151 0.2210 0.7649 0.132 Uiso 1 1 calc R . .
Cl1 Cl 0.77957(7) 1.02529(7) 0.73313(4) 0.0428(2) Uani 1 1 d . . .
Cl2 Cl 0.50670(8) 0.77756(8) 0.56658(4) 0.0478(2) Uani 1 1 d . . .
Cl3 Cl 0.8911(5) 0.9081(4) 0.1576(2) 0.274(2) Uani 1 1 d . . .
Cl4 Cl 0.9650(5) 0.7393(5) 0.1461(3) 0.321(3) Uani 1 1 d . . .
Cl5 Cl 0.8577(4) 0.7612(6) 0.24406(18) 0.374(5) Uani 1 1 d . . .
Cl6 Cl 0.1321(8) 1.6056(7) 0.9962(4) 0.416(5) Uani 1 1 d . . .
Cl7 Cl 0.2141(6) 1.5187(6) 0.9124(4) 0.366(4) Uani 1 1 d . . .
Cl8 Cl 0.2051(5) 1.4252(5) 1.0266(3) 0.309(3) Uani 1 1 d . . .
Cl9 Cl 0.8203(4) 0.3378(2) 0.71378(16) 0.2097(16) Uani 1 1 d . . .
Cl10 Cl 0.5881(3) 0.2917(2) 0.70876(16) 0.2122(17) Uani 1 1 d . . .
Cl11 Cl 0.7418(2) 0.37641(15) 0.82597(9) 0.1254(7) Uani 1 1 d . . .
N1 N 0.5208(2) 0.8880(2) 0.70448(13) 0.0398(7) Uani 1 1 d . . .
H1C H 0.4636 0.8282 0.6887 0.048 Uiso 1 1 calc R . .
N2 N 0.6046(2) 1.0236(2) 0.61814(13) 0.0369(6) Uani 1 1 d . . .
H2A H 0.6448 1.0803 0.6476 0.044 Uiso 1 1 calc R . .
P1 P 0.57194(9) 1.10006(9) 0.86272(5) 0.0502(3) Uani 1 1 d . . .
P2 P 0.78894(7) 0.91399(7) 0.58973(4) 0.0343(2) Uani 1 1 d . . .
P3 P 0.68606(8) 0.72397(7) 0.68867(4) 0.0390(2) Uani 1 1 d . . .
Ru1 Ru 0.65554(2) 0.88413(2) 0.651142(12) 0.03247(11) Uani 1 1 d . . .

loop_
_atom_site_aniso_label
_atom_site_aniso_U_11
_atom_site_aniso_U_22
_atom_site_aniso_U_33
_atom_site_aniso_U_23
_atom_site_aniso_U_13
_atom_site_aniso_U_12
C1 0.0419(19) 0.058(2) 0.0336(18) 0.0032(16) 0.0066(15) 0.0157(17)
C2 0.0397(19) 0.056(2) 0.0360(18) 0.0089(16) 0.0088(15) 0.0143(17)
C3 0.053(2) 0.062(3) 0.044(2) 0.0049(19) 0.0106(19) 0.011(2)
C4 0.047(2) 0.070(3) 0.062(3) 0.009(2) 0.013(2) 0.000(2)
C5 0.045(2) 0.091(3) 0.055(3) 0.008(2) 0.020(2) 0.016(2)
C6 0.049(2) 0.075(3) 0.050(2) 0.003(2) 0.0171(19) 0.018(2)
C7 0.043(2) 0.058(2) 0.0345(18) 0.0069(17) 0.0073(16) 0.0135(17)
C8 0.067(3) 0.051(2) 0.054(2) 0.0052(19) 0.017(2) 0.016(2)
C9 0.082(3) 0.076(3) 0.055(3) 0.000(2) 0.020(2) 0.024(3)
C10 0.106(4) 0.086(4) 0.070(3) -0.014(3) 0.032(3) 0.021(3)
C11 0.134(6) 0.072(4) 0.100(5) 0.002(3) 0.061(4) 0.032(4)
C12 0.134(6) 0.085(4) 0.124(6) 0.028(4) 0.059(5) 0.063(4)
C13 0.112(5) 0.088(4) 0.070(3) 0.014(3) 0.033(3) 0.043(3)
C14 0.049(2) 0.064(3) 0.041(2) -0.0016(19) 0.0113(18) 0.0136(19)
C15 0.060(3) 0.074(3) 0.084(4) 0.013(3) 0.012(3) 0.005(2)
C16 0.042(3) 0.113(5) 0.099(4) -0.004(4) 0.000(3) 0.011(3)
C17 0.060(3) 0.113(5) 0.067(3) 0.002(3) 0.006(3) 0.041(3)
C18 0.069(3) 0.091(4) 0.061(3) 0.010(3) 0.009(2) 0.033(3)
C19 0.053(2) 0.076(3) 0.056(3) 0.006(2) 0.007(2) 0.012(2)
C20 0.046(2) 0.060(2) 0.046(2) 0.0097(18) 0.0135(17) 0.0241(18)
C21 0.043(2) 0.056(2) 0.044(2) 0.0099(17) 0.0089(16) 0.0199(17)
C22 0.0414(19) 0.048(2) 0.0377(18) 0.0127(16) 0.0068(15) 0.0161(16)
C23 0.048(2) 0.043(2) 0.0368(18) 0.0079(15) 0.0104(16) 0.0136(16)
C24 0.058(2) 0.042(2) 0.068(3) 0.0204(19) 0.020(2) 0.0192(18)
C25 0.071(3) 0.041(2) 0.084(3) 0.016(2) 0.023(3) 0.012(2)
C26 0.049(2) 0.048(2) 0.070(3) 0.008(2) 0.017(2) 0.0019(18)
C27 0.045(2) 0.043(2) 0.047(2) 0.0065(17) 0.0117(17) 0.0086(16)
C28 0.0432(19) 0.0368(18) 0.0339(17) 0.0059(14) 0.0088(15) 0.0109(15)
C29 0.0388(18) 0.0406(19) 0.0347(17) 0.0039(14) 0.0065(15) 0.0138(15)
C30 0.045(2) 0.053(2) 0.0397(19) 0.0027(17) 0.0107(16) 0.0127(17)
C31 0.055(2) 0.073(3) 0.038(2) 0.0142(19) 0.0161(18) 0.024(2)
C32 0.061(3) 0.081(3) 0.040(2) -0.009(2) 0.008(2) 0.019(2)
C33 0.074(3) 0.056(3) 0.049(2) -0.014(2) 0.011(2) 0.002(2)
C34 0.061(2) 0.051(2) 0.039(2) 0.0002(17) 0.0116(18) 0.0121(19)
C35 0.0364(18) 0.0374(18) 0.0422(19) 0.0095(15) 0.0069(15) 0.0100(14)
C36 0.047(2) 0.055(2) 0.051(2) 0.0104(18) 0.0137(18) 0.0192(18)
C37 0.057(3) 0.077(3) 0.069(3) 0.019(2) 0.025(2) 0.032(2)
C38 0.049(2) 0.087(3) 0.073(3) 0.021(3) 0.005(2) 0.032(2)
C39 0.052(2) 0.080(3) 0.053(2) 0.013(2) -0.004(2) 0.022(2)
C40 0.046(2) 0.052(2) 0.047(2) 0.0047(17) 0.0046(17) 0.0149(17)
C41 0.060(2) 0.0338(19) 0.045(2) 0.0050(16) 0.0080(18) 0.0135(17)
C42 0.065(3) 0.039(2) 0.061(3) 0.0083(18) 0.016(2) 0.0153(19)
C43 0.082(3) 0.053(3) 0.074(3) 0.004(2) 0.028(3) 0.028(2)
C44 0.113(4) 0.049(3) 0.058(3) 0.002(2) 0.027(3) 0.037(3)
C45 0.087(3) 0.047(2) 0.061(3) -0.005(2) 0.000(3) 0.018(2)
C46 0.062(3) 0.041(2) 0.053(2) -0.0031(18) 0.001(2) 0.0104(18)
C47 0.065(3) 0.039(2) 0.053(2) 0.0041(18) 0.022(2) 0.0040(18)
C48 0.056(3) 0.054(3) 0.068(3) 0.000(2) 0.021(2) 0.000(2)
C49 0.077(3) 0.060(3) 0.106(5) -0.008(3) 0.034(3) -0.010(3)
C50 0.104(5) 0.068(4) 0.130(6) 0.023(4) 0.061(5) -0.005(3)
C51 0.120(5) 0.083(4) 0.102(5) 0.040(4) 0.055(4) 0.013(4)
C52 0.082(3) 0.063(3) 0.072(3) 0.027(3) 0.026(3) 0.009(3)
C53 0.050(2) 0.045(2) 0.0388(19) 0.0120(16) 0.0038(17) 0.0097(17)
C54 0.066(3) 0.051(2) 0.062(3) 0.011(2) 0.000(2) 0.018(2)
C55 0.079(3) 0.077(3) 0.069(3) 0.022(3) 0.003(3) 0.032(3)
C56 0.065(3) 0.098(4) 0.062(3) 0.030(3) -0.015(3) 0.009(3)
C57 0.086(4) 0.069(3) 0.051(3) 0.005(2) -0.007(2) 0.013(3)
C58 0.063(3) 0.053(2) 0.045(2) 0.0073(18) 0.003(2) 0.015(2)
C59 0.094(5) 0.143(7) 0.150(8) -0.019(6) -0.015(5) -0.009(5)
C60 0.32(2) 0.161(11) 0.206(14) 0.052(10) 0.036(13) 0.118(12)
C61 0.170(7) 0.059(4) 0.100(5) 0.005(3) 0.026(5) 0.030(4)
Cl1 0.0426(5) 0.0418(5) 0.0384(4) -0.0021(4) 0.0010(4) 0.0076(4)
Cl2 0.0457(5) 0.0487(5) 0.0402(5) -0.0045(4) -0.0018(4) 0.0063(4)
Cl3 0.323(6) 0.228(4) 0.231(4) 0.046(3) -0.049(4) 0.072(4)
Cl4 0.330(7) 0.377(8) 0.280(5) -0.028(5) 0.155(5) 0.085(5)
Cl5 0.228(4) 0.590(10) 0.151(3) 0.013(4) 0.058(3) -0.184(5)
Cl6 0.475(11) 0.359(9) 0.429(10) 0.024(8) -0.024(9) 0.232(9)
Cl7 0.385(9) 0.341(8) 0.310(7) 0.019(6) 0.033(7) 0.017(6)
Cl8 0.322(6) 0.317(6) 0.352(7) 0.133(6) 0.129(6) 0.136(5)
Cl9 0.340(5) 0.131(2) 0.204(3) 0.012(2) 0.173(3) 0.062(2)
Cl10 0.257(4) 0.123(2) 0.199(3) 0.0034(18) -0.096(3) 0.053(2)
Cl11 0.185(2) 0.0819(11) 0.0967(12) -0.0018(9) 0.0351(13) 0.0093(12)
N1 0.0386(15) 0.0453(17) 0.0345(15) 0.0035(13) 0.0086(13) 0.0089(13)
N2 0.0380(15) 0.0388(16) 0.0346(15) 0.0026(12) 0.0045(12) 0.0142(12)
P1 0.0518(6) 0.0555(6) 0.0427(5) 0.0046(5) 0.0127(5) 0.0106(5)
P2 0.0359(4) 0.0347(5) 0.0321(4) 0.0036(3) 0.0059(4) 0.0096(3)
P3 0.0441(5) 0.0333(5) 0.0370(5) 0.0050(4) 0.0057(4) 0.0072(4)
Ru1 0.03366(16) 0.03345(16) 0.02847(15) 0.00187(10) 0.00390(11) 0.00769(11)

loop_
_atom_type_symbol
_atom_type_description
_atom_type_scat_dispersion_real
_atom_type_scat_dispersion_imag
_atom_type_scat_source
C C 0.0033 0.0016 'International Tables Vol C Tables 4.2.6.8 and 6.1.1.4'
H H 0.0000 0.0000 'International Tables Vol C Tables 4.2.6.8 and 6.1.1.4'
N N 0.0061 0.0033 'International Tables Vol C Tables 4.2.6.8 and 6.1.1.4'
P P 0.1023 0.0942 'International Tables Vol C Tables 4.2.6.8 and 6.1.1.4'
Ru Ru -1.2594 0.8363 'International Tables Vol C Tables 4.2.6.8 and 6.1.1.4'
Cl Cl 0.1484 0.1585 'International Tables Vol C Tables 4.2.6.8 and 6.1.1.4'

loop_
_geom_angle_atom_site_label_1
_geom_angle_atom_site_label_2
_geom_angle_atom_site_label_3
_geom_angle
_geom_angle_site_symmetry_1
_geom_angle_site_symmetry_3
_geom_angle_publ_flag
N1 C1 C2 114.7(3) . . ?
C3 C2 C7 119.4(4) . . ?
C3 C2 C1 118.5(3) . . ?
C7 C2 C1 122.1(3) . . ?
C4 C3 C2 120.6(4) . . ?
C5 C4 C3 120.2(4) . . ?
C4 C5 C6 120.1(4) . . ?
C5 C6 C7 121.3(4) . . ?
C6 C7 C2 118.2(4) . . ?
C6 C7 P1 122.4(3) . . ?
C2 C7 P1 119.4(3) . . ?
C13 C8 C9 118.3(4) . . ?
C13 C8 P1 117.3(4) . . ?
C9 C8 P1 124.4(4) . . ?
C8 C9 C10 120.9(5) . . ?
C11 C10 C9 120.6(6) . . ?
C10 C11 C12 119.8(5) . . ?
C11 C12 C13 119.3(6) . . ?
C8 C13 C12 121.0(6) . . ?
C19 C14 C15 117.4(4) . . ?
C19 C14 P1 124.5(3) . . ?
C15 C14 P1 118.1(4) . . ?
C14 C15 C16 120.7(5) . . ?
C17 C16 C15 120.7(5) . . ?
C16 C17 C18 120.4(5) . . ?
C17 C18 C19 119.6(5) . . ?
C14 C19 C18 121.2(5) . . ?
N1 C20 C21 110.6(3) . . ?
N2 C21 C20 107.2(3) . . ?
N2 C22 C23 108.9(3) . . ?
C24 C23 C28 119.0(4) . . ?
C24 C23 C22 119.5(3) . . ?
C28 C23 C22 121.4(3) . . ?
C25 C24 C23 121.4(4) . . ?
C24 C25 C26 119.5(4) . . ?
C27 C26 C25 119.9(4) . . ?
C26 C27 C28 121.1(4) . . ?
C27 C28 C23 119.1(3) . . ?
C27 C28 P2 122.7(3) . . ?
C23 C28 P2 118.2(3) . . ?
C34 C29 C30 118.5(3) . . ?
C34 C29 P2 119.4(3) . . ?
C30 C29 P2 122.1(3) . . ?
C29 C30 C31 120.8(4) . . ?
C32 C31 C30 119.9(4) . . ?
C33 C32 C31 120.0(4) . . ?
C32 C33 C34 120.4(4) . . ?
C29 C34 C33 120.5(4) . . ?
C40 C35 C36 118.5(3) . . ?
C40 C35 P2 118.7(3) . . ?
C36 C35 P2 122.8(3) . . ?
C37 C36 C35 120.6(4) . . ?
C36 C37 C38 120.2(4) . . ?
C39 C38 C37 119.6(4) . . ?
C38 C39 C40 120.8(4) . . ?
C39 C40 C35 120.2(4) . . ?
C42 C41 C46 118.2(4) . . ?
C42 C41 P3 120.0(3) . . ?
C46 C41 P3 121.7(3) . . ?
C41 C42 C43 121.0(4) . . ?
C42 C43 C44 120.1(5) . . ?
C45 C44 C43 119.4(4) . . ?
C44 C45 C46 120.7(5) . . ?
C45 C46 C41 120.6(4) . . ?
C48 C47 C52 117.6(4) . . ?
C48 C47 P3 120.8(3) . . ?
C52 C47 P3 121.6(4) . . ?
C47 C48 C49 121.9(5) . . ?
C50 C49 C48 119.5(6) . . ?
C51 C50 C49 119.4(5) . . ?
C50 C51 C52 121.7(6) . . ?
C51 C52 C47 119.8(5) . . ?
C58 C53 C54 118.0(4) . . ?
C58 C53 P3 118.4(3) . . ?
C54 C53 P3 123.4(3) . . ?
C55 C54 C53 121.2(4) . . ?
C54 C55 C56 120.2(5) . . ?
C55 C56 C57 120.3(4) . . ?
C56 C57 C58 119.4(5) . . ?
C57 C58 C53 120.9(4) . . ?
Cl5 C59 Cl4 115.5(6) . . ?
Cl5 C59 Cl3 115.6(7) . . ?
Cl4 C59 Cl3 98.2(6) . . ?
Cl6 C60 Cl8 123.3(13) . . ?
Cl6 C60 Cl7 101.2(9) . . ?
Cl8 C60 Cl7 108.5(9) . . ?
Cl10 C61 Cl9 109.9(4) . . ?
Cl10 C61 Cl11 111.5(4) . . ?
Cl9 C61 Cl11 110.5(4) . . ?
C1 N1 C20 109.1(3) . . ?
C1 N1 Ru1 117.8(2) . . ?
C20 N1 Ru1 108.9(2) . . ?
C21 N2 C22 112.7(3) . . ?
C21 N2 Ru1 108.4(2) . . ?
C22 N2 Ru1 118.6(2) . . ?
C14 P1 C8 102.33(19) . . ?
C14 P1 C7 101.68(19) . . ?
C8 P1 C7 102.4(2) . . ?
C35 P2 C28 100.88(16) . . ?
C35 P2 C29 101.94(16) . . ?
C28 P2 C29 99.93(16) . . ?
C35 P2 Ru1 120.92(12) . . ?
C28 P2 Ru1 109.08(11) . . ?
C29 P2 Ru1 120.55(12) . . ?
C53 P3 C41 102.01(18) . . ?
C53 P3 C47 98.91(19) . . ?
C41 P3 C47 100.60(18) . . ?
C53 P3 Ru1 121.23(13) . . ?
C41 P3 Ru1 116.10(12) . . ?
C47 P3 Ru1 114.71(14) . . ?
N2 Ru1 N1 79.20(11) . . ?
N2 Ru1 P2 88.85(8) . . ?
N1 Ru1 P2 167.97(8) . . ?
N2 Ru1 P3 172.31(8) . . ?
N1 Ru1 P3 94.06(8) . . ?
P2 Ru1 P3 97.95(3) . . ?
N2 Ru1 Cl2 86.37(8) . . ?
N1 Ru1 Cl2 85.63(8) . . ?
P2 Ru1 Cl2 95.10(3) . . ?
P3 Ru1 Cl2 89.46(3) . . ?
N2 Ru1 Cl1 80.35(8) . . ?
N1 Ru1 Cl1 87.02(8) . . ?
P2 Ru1 Cl1 89.61(3) . . ?
P3 Ru1 Cl1 103.15(3) . . ?
Cl2 Ru1 Cl1 165.83(3) . . ?

loop_
_geom_bond_atom_site_label_1
_geom_bond_atom_site_label_2
_geom_bond_distance
_geom_bond_site_symmetry_2
_geom_bond_publ_flag
C1 N1 1.497(4) . ?
C1 C2 1.518(5) . ?
C2 C3 1.397(6) . ?
C2 C7 1.409(5) . ?
C3 C4 1.383(6) . ?
C4 C5 1.370(6) . ?
C5 C6 1.379(6) . ?
C6 C7 1.401(5) . ?
C7 P1 1.840(4) . ?
C8 C13 1.370(7) . ?
C8 C9 1.392(6) . ?
C8 P1 1.837(4) . ?
C9 C10 1.399(7) . ?
C10 C11 1.347(9) . ?
C11 C12 1.401(9) . ?
C12 C13 1.409(8) . ?
C14 C19 1.376(6) . ?
C14 C15 1.380(6) . ?
C14 P1 1.835(4) . ?
C15 C16 1.396(7) . ?
C16 C17 1.327(8) . ?
C17 C18 1.368(8) . ?
C18 C19 1.391(6) . ?
C20 N1 1.501(5) . ?
C20 C21 1.514(5) . ?
C21 N2 1.483(5) . ?
C22 N2 1.489(4) . ?
C22 C23 1.514(5) . ?
C23 C24 1.389(5) . ?
C23 C28 1.404(5) . ?
C24 C25 1.375(6) . ?
C25 C26 1.382(6) . ?
C26 C27 1.381(5) . ?
C27 C28 1.383(5) . ?
C28 P2 1.849(4) . ?
C29 C34 1.388(5) . ?
C29 C30 1.389(5) . ?
C29 P2 1.857(3) . ?
C30 C31 1.392(5) . ?
C31 C32 1.376(6) . ?
C32 C33 1.373(7) . ?
C33 C34 1.390(5) . ?
C35 C40 1.388(5) . ?
C35 C36 1.399(5) . ?
C35 P2 1.843(3) . ?
C36 C37 1.378(5) . ?
C37 C38 1.382(6) . ?
C38 C39 1.369(7) . ?
C39 C40 1.384(5) . ?
C41 C42 1.382(6) . ?
C41 C46 1.396(6) . ?
C41 P3 1.861(4) . ?
C42 C43 1.388(6) . ?
C43 C44 1.392(7) . ?
C44 C45 1.359(7) . ?
C45 C46 1.392(6) . ?
C47 C48 1.388(6) . ?
C47 C52 1.403(6) . ?
C47 P3 1.864(4) . ?
C48 C49 1.392(7) . ?
C49 C50 1.382(9) . ?
C50 C51 1.364(9) . ?
C51 C52 1.392(8) . ?
C53 C58 1.392(5) . ?
C53 C54 1.397(6) . ?
C53 P3 1.844(4) . ?
C54 C55 1.370(6) . ?
C55 C56 1.375(7) . ?
C56 C57 1.383(7) . ?
C57 C58 1.392(6) . ?
C59 Cl5 1.536(10) . ?
C59 Cl4 1.701(10) . ?
C59 Cl3 1.704(10) . ?
C60 Cl6 1.493(14) . ?
C60 Cl8 1.647(13) . ?
C60 Cl7 1.811(15) . ?
C61 Cl10 1.719(8) . ?
C61 Cl9 1.722(8) . ?
C61 Cl11 1.723(7) . ?
Cl1 Ru1 2.4527(9) . ?
Cl2 Ru1 2.4191(9) . ?
N1 Ru1 2.226(3) . ?
N2 Ru1 2.162(3) . ?
P2 Ru1 2.2987(9) . ?
P3 Ru1 2.3461(10) . ?
